data_4341420
loop_
_publ_author_name
'Xu, Zhong-Xuan'
'Tan, Yan-Xi'
'Fu, Hong-Ru'
'Liu, Juan'
'Zhang, Jian'

_publ_section_title
;
 Homochiral Metal--Organic Frameworks with Enantiopure Proline Units for
 the Catalytic Synthesis of \b-Lactams
;
_journal_name_full 'Inorganic Chemistry'
_journal_page_first 141031102220000
_journal_paper_doi 10.1021/ic501849g
_journal_year 2014
_chemical_absolute_configuration R
_chemical_formula_sum 'C40 H51 Cu3 N2 O23'
_chemical_formula_weight 1118.45
_chemical_name_common 1-D
_chemical_name_systematic
; 
 ? 
;
_space_group_IT_number 5
_symmetry_cell_setting monoclinic
_symmetry_space_group_name_Hall 'C 2y'
_symmetry_space_group_name_H-M 'C 1 2 1'
_atom_sites_solution_hydrogens geom
_atom_sites_solution_primary direct
_atom_sites_solution_secondary difmap
_audit_creation_method SHELXL-97
_cell_angle_alpha 90.00
_cell_angle_beta 92.0880(10)
_cell_angle_gamma 90.00
_cell_formula_units_Z 4
_cell_length_a 21.7800(3)
_cell_length_b 10.85510(10)
_cell_length_c 19.4405(3)
_cell_measurement_reflns_used 13274
_cell_measurement_temperature 293(2)
_cell_measurement_theta_max 76.3170
_cell_measurement_theta_min 4.0320
_cell_volume 4593.15(10)
_computing_cell_refinement 'Bruker FRAMBO'
_computing_data_collection 'Bruker FRAMBO'
_computing_data_reduction 'Bruker SAINT'
_computing_molecular_graphics 'Bruker SHELXTL'
_computing_publication_material 'Bruker SHELXTL'
_computing_structure_refinement 'SHELXL-97 (Sheldrick, 1997)'
_computing_structure_solution 'SHELXS-97 (Sheldrick, 1990)'
_diffrn_ambient_temperature 293(2)
_diffrn_detector_area_resol_mean none
_diffrn_measured_fraction_theta_full 0.995
_diffrn_measured_fraction_theta_max 0.995
_diffrn_measurement_device_type 'multiwire proportional'
_diffrn_measurement_method 'phi and omega scans'
_diffrn_radiation_monochromator graphite
_diffrn_radiation_source 'fine-focus sealed tube'
_diffrn_radiation_type CuK\a
_diffrn_radiation_wavelength 1.54178
_diffrn_reflns_av_R_equivalents 0.0292
_diffrn_reflns_av_sigmaI/netI 0.0326
_diffrn_reflns_limit_h_max 27
_diffrn_reflns_limit_h_min -26
_diffrn_reflns_limit_k_max 13
_diffrn_reflns_limit_k_min -12
_diffrn_reflns_limit_l_max 24
_diffrn_reflns_limit_l_min -24
_diffrn_reflns_number 22470
_diffrn_reflns_theta_full 76.57
_diffrn_reflns_theta_max 76.57
_diffrn_reflns_theta_min 2.27
_diffrn_standards_decay_% none
_diffrn_standards_interval_count none
_diffrn_standards_interval_time none
_diffrn_standards_number none
_exptl_absorpt_coefficient_mu 2.384
_exptl_absorpt_correction_T_max 0.751
_exptl_absorpt_correction_T_min 0.684
_exptl_absorpt_correction_type multi-scan
_exptl_absorpt_process_details SADABS
_exptl_crystal_colour 'green-blue '
_exptl_crystal_density_diffrn 1.617
_exptl_crystal_density_method 'not measured'
_exptl_crystal_description block
_exptl_crystal_F_000 2304
_exptl_crystal_size_max 0.2
_exptl_crystal_size_mid 0.15
_exptl_crystal_size_min 0.12
_refine_diff_density_max 0.996
_refine_diff_density_min -0.438
_refine_diff_density_rms 0.087
_refine_ls_abs_structure_details 'Flack H D (1983), Acta Cryst. A39, 876-881'
_refine_ls_abs_structure_Flack -0.029(19)
_refine_ls_extinction_method none
_refine_ls_goodness_of_fit_ref 1.023
_refine_ls_hydrogen_treatment none
_refine_ls_matrix_type full
_refine_ls_number_parameters 618
_refine_ls_number_reflns 8781
_refine_ls_number_restraints 1
_refine_ls_restrained_S_all 1.022
_refine_ls_R_factor_all 0.0376
_refine_ls_R_factor_gt 0.0359
_refine_ls_shift/su_max 0.019
_refine_ls_shift/su_mean 0.001
_refine_ls_structure_factor_coef Fsqd
_refine_ls_weighting_details 'calc w=1/[\s^2^(Fo^2^)+(0.1000P)^2^+0.0000P] where P=(Fo^2^+2Fc^2^)/3'
_refine_ls_weighting_scheme calc
_refine_ls_wR_factor_gt 0.1136
_refine_ls_wR_factor_ref 0.1186
_reflns_number_gt 8515
_reflns_number_total 8781
_reflns_threshold_expression >2sigma(I)
_cod_data_source_file ic501849g_si_002.cif
_cod_data_source_block D-1
_cod_depositor_comments
;
The following automatic conversions were performed:

'_symmetry_cell_setting' value 'Monoclinic' changed to 'monoclinic'
according to
/home/saulius/struct/COD-crude-data--automatic-downloads/rss-feeds/ACS/lib/dictionaries/cif_core.dic
dictionary named 'cif_core.dic' version 2.4.2 from 2011-04-26.

Automatic conversion script
Id: cif_fix_values 2827 2014-09-09 07:05:25Z andrius 
;
_cod_original_sg_symbol_H-M C2
_cod_database_code 4341420

loop_
_symmetry_equiv_pos_as_xyz
'x, y, z'
'-x, y, -z'
'x+1/2, y+1/2, z'
'-x+1/2, y+1/2, -z'

loop_
_atom_site_label
_atom_site_type_symbol
_atom_site_fract_x
_atom_site_fract_y
_atom_site_fract_z
_atom_site_U_iso_or_equiv
_atom_site_adp_type
_atom_site_occupancy
_atom_site_symmetry_multiplicity
_atom_site_calc_flag
_atom_site_refinement_flags
Cu3 Cu 0.301761(18) 0.14524(4) 0.19603(2) 0.01130(11) Uani 1 1 d .
Cu1 Cu 0.019413(18) 0.00857(4) 0.43772(2) 0.01235(11) Uani 1 1 d .
Cu2 Cu 0.377515(19) -0.02460(4) 0.15022(2) 0.01130(11) Uani 1 1 d .
O2 O 0.73650(10) 0.5342(2) 0.15941(12) 0.0166(5) Uani 1 1 d .
O11 O 0.46077(10) -0.3587(2) 0.41848(12) 0.0180(4) Uani 1 1 d .
O6 O 0.37994(10) 0.2213(2) 0.22799(12) 0.0172(5) Uani 1 1 d .
O14 O 0.04839(10) -0.1077(2) 0.58008(12) 0.0178(5) Uani 1 1 d .
O4 O 0.61619(10) 0.0804(2) -0.06898(12) 0.0149(4) Uani 1 1 d .
O7 O 0.44412(10) 0.0720(2) 0.19231(12) 0.0172(5) Uani 1 1 d .
O10 O 0.41908(10) -0.3765(2) 0.52252(12) 0.0168(4) Uani 1 1 d .
O13 O 0.07277(10) -0.1263(2) 0.46863(13) 0.0179(5) Uani 1 1 d .
O9 O 0.29845(10) 0.0566(2) 0.28360(12) 0.0173(4) Uani 1 1 d .
C15 C 0.32707(13) -0.0443(3) 0.28820(15) 0.0147(6) Uani 1 1 d .
O3 O 0.68910(10) 0.2122(2) -0.10366(12) 0.0165(4) Uani 1 1 d .
O8 O 0.35898(10) -0.0928(2) 0.24281(12) 0.0176(5) Uani 1 1 d .
O1 O 0.80152(10) 0.4045(2) 0.10890(12) 0.0165(5) Uani 1 1 d .
C3 C 0.64114(14) 0.3671(3) 0.13019(16) 0.0149(6) Uani 1 1 d .
H3A H 0.6385 0.4101 0.1714 0.018 Uiso 1 1 calc R
C8 C 0.65095(13) 0.1727(3) -0.06100(16) 0.0137(6) Uani 1 1 d .
C2 C 0.69509(13) 0.3719(3) 0.09314(16) 0.0132(6) Uani 1 1 d .
C9 C 0.53390(14) 0.2927(3) 0.14520(17) 0.0164(6) Uani 1 1 d .
C22 C 0.41965(14) -0.3369(3) 0.46162(16) 0.0144(6) Uani 1 1 d .
O15 O 0.05615(11) 0.0136(3) 0.33430(12) 0.0235(5) Uani 1 1 d .
N2 N 0.53966(11) 0.2489(3) 0.20966(14) 0.0156(5) Uani 1 1 d .
C28 C 0.07898(14) -0.1515(3) 0.53154(18) 0.0173(6) Uani 1 1 d .
O2W O 0.42614(11) -0.1844(2) 0.12114(14) 0.0236(5) Uani 1 1 d .
C4 C 0.59119(13) 0.2973(3) 0.10487(17) 0.0147(6) Uani 1 1 d .
C1 C 0.74880(14) 0.4419(3) 0.12267(15) 0.0129(6) Uani 1 1 d .
C17 C 0.37077(13) -0.1929(3) 0.37525(16) 0.0140(6) Uani 1 1 d .
H17A H 0.4044 -0.2033 0.3477 0.017 Uiso 1 1 calc R
C16 C 0.32294(14) -0.1142(3) 0.35451(17) 0.0162(6) Uani 1 1 d .
O1W O 0.23740(11) 0.2922(2) 0.21855(14) 0.0227(5) Uani 1 1 d .
O5 O 0.48400(11) 0.3295(2) 0.12033(13) 0.0212(5) Uani 1 1 d .
C21 C 0.27264(15) -0.0989(3) 0.39622(18) 0.0186(6) Uani 1 1 d .
H21A H 0.2419 -0.0429 0.3837 0.022 Uiso 1 1 calc R
C20 C 0.26827(15) -0.1676(3) 0.45671(18) 0.0189(6) Uani 1 1 d .
N1 N 0.17774(12) -0.2523(3) 0.50773(15) 0.0200(6) Uani 1 1 d .
C6 C 0.64751(13) 0.2410(3) 0.00560(15) 0.0134(6) Uani 1 1 d .
C14 C 0.43271(14) 0.1732(3) 0.22035(16) 0.0158(6) Uani 1 1 d .
C13 C 0.48674(14) 0.2438(3) 0.25377(16) 0.0175(6) Uani 1 1 d .
H13A H 0.4741 0.3270 0.2668 0.021 Uiso 1 1 calc R
C23 C 0.21383(14) -0.1542(4) 0.50184(18) 0.0201(7) Uani 1 1 d .
O12 O 0.20399(12) -0.0571(3) 0.53253(16) 0.0304(6) Uani 1 1 d .
C7 C 0.69869(13) 0.3075(3) 0.03130(16) 0.0134(6) Uani 1 1 d .
H7A H 0.7348 0.3087 0.0072 0.016 Uiso 1 1 calc R
C5 C 0.59438(13) 0.2365(3) 0.04282(17) 0.0152(6) Uani 1 1 d .
H5A H 0.5606 0.1921 0.0258 0.018 Uiso 1 1 calc R
C27 C 0.12607(15) -0.2491(3) 0.55368(18) 0.0204(7) Uani 1 1 d .
H27A H 0.1406 -0.2354 0.6014 0.025 Uiso 1 1 calc R
C19 C 0.31536(15) -0.2463(3) 0.47709(17) 0.0193(6) Uani 1 1 d .
H19A H 0.3123 -0.2929 0.5169 0.023 Uiso 1 1 calc R
O20 O 0.45334(13) -0.1936(3) -0.0906(2) 0.0422(8) Uani 1 1 d .
C12 C 0.51178(15) 0.1722(4) 0.31712(17) 0.0225(7) Uani 1 1 d .
H12A H 0.5273 0.2282 0.3526 0.027 Uiso 1 1 calc R
H12B H 0.4800 0.1210 0.3360 0.027 Uiso 1 1 calc R
C10 C 0.59321(14) 0.1799(4) 0.23882(19) 0.0225(7) Uani 1 1 d .
H10A H 0.6225 0.2346 0.2620 0.027 Uiso 1 1 calc R
H10B H 0.6138 0.1345 0.2034 0.027 Uiso 1 1 calc R
C18 C 0.36787(14) -0.2557(3) 0.43749(17) 0.0164(6) Uani 1 1 d .
O19 O 0.32513(14) -0.1739(3) -0.08427(18) 0.0388(7) Uani 1 1 d .
C24 C 0.17775(17) -0.3636(4) 0.4636(2) 0.0283(8) Uani 1 1 d .
H24A H 0.2096 -0.4210 0.4788 0.034 Uiso 1 1 calc R
H24B H 0.1837 -0.3422 0.4158 0.034 Uiso 1 1 calc R
C31 C 0.0388(4) 0.2070(6) 0.2742(3) 0.0616(17) Uani 1 1 d .
H31A H 0.0165 0.2451 0.2357 0.074 Uiso 1 1 calc R
H31B H 0.0275 0.2480 0.3162 0.074 Uiso 1 1 calc R
C38 C 0.4170(3) -0.3017(5) -0.0851(3) 0.0450(12) Uani 1 1 d .
H38A H 0.4401 -0.3641 -0.0595 0.054 Uiso 1 1 calc R
H38B H 0.4072 -0.3340 -0.1308 0.054 Uiso 1 1 calc R
C25 C 0.11373(17) -0.4177(4) 0.4730(2) 0.0290(8) Uani 1 1 d .
H25A H 0.0844 -0.3845 0.4392 0.035 Uiso 1 1 calc R
H25B H 0.1143 -0.5067 0.4689 0.035 Uiso 1 1 calc R
C39 C 0.4212(2) -0.0937(4) -0.1203(3) 0.0381(10) Uani 1 1 d .
H39A H 0.4112 -0.1116 -0.1683 0.046 Uiso 1 1 calc R
H39B H 0.4471 -0.0210 -0.1184 0.046 Uiso 1 1 calc R
C26 C 0.09771(17) -0.3788(4) 0.5453(2) 0.0265(8) Uani 1 1 d .
H26A H 0.1153 -0.4352 0.5793 0.032 Uiso 1 1 calc R
H26B H 0.0535 -0.3761 0.5499 0.032 Uiso 1 1 calc R
C11 C 0.56376(16) 0.0931(4) 0.28963(18) 0.0240(7) Uani 1 1 d .
H11A H 0.5928 0.0692 0.3263 0.029 Uiso 1 1 calc R
H11B H 0.5478 0.0197 0.2668 0.029 Uiso 1 1 calc R
C32 C 0.0235(2) 0.0724(4) 0.2777(2) 0.0326(9) Uani 1 1 d .
H32A H -0.0204 0.0628 0.2831 0.039 Uiso 1 1 calc R
H32B H 0.0340 0.0328 0.2350 0.039 Uiso 1 1 calc R
C40 C 0.36313(19) -0.0683(4) -0.0835(3) 0.0372(10) Uani 1 1 d .
H40A H 0.3732 -0.0447 -0.0363 0.045 Uiso 1 1 calc R
H40B H 0.3413 -0.0004 -0.1058 0.045 Uiso 1 1 calc R
C37 C 0.3584(2) -0.2736(5) -0.0491(3) 0.0423(11) Uani 1 1 d .
H37A H 0.3327 -0.3467 -0.0486 0.051 Uiso 1 1 calc R
H37B H 0.3680 -0.2501 -0.0018 0.051 Uiso 1 1 calc R
C29 C 0.12054(19) 0.0318(6) 0.3292(2) 0.0476(14) Uani 1 1 d .
H29A H 0.1347 -0.0126 0.2894 0.057 Uiso 1 1 calc R
H29B H 0.1416 -0.0019 0.3698 0.057 Uiso 1 1 calc R
O18 O 0.39090(15) -0.4087(3) 0.1771(2) 0.0448(8) Uani 1 1 d .
O16 O 0.1047(3) 0.2177(5) 0.2654(2) 0.0793(18) Uani 1 1 d .
C36 C 0.3576(3) -0.4204(5) 0.2402(3) 0.0502(13) Uani 1 1 d .
H36A H 0.3748 -0.3647 0.2749 0.060 Uiso 1 1 calc R
H36B H 0.3613 -0.5039 0.2577 0.060 Uiso 1 1 calc R
C35 C 0.2896(3) -0.3891(5) 0.2249(3) 0.0515(13) Uani 1 1 d .
H35A H 0.2669 -0.3974 0.2666 0.062 Uiso 1 1 calc R
H35B H 0.2861 -0.3043 0.2095 0.062 Uiso 1 1 calc R
C30 C 0.1366(3) 0.1637(9) 0.3226(3) 0.081(3) Uani 1 1 d .
H30A H 0.1263 0.2069 0.3643 0.098 Uiso 1 1 calc R
H30B H 0.1805 0.1717 0.3170 0.098 Uiso 1 1 calc R
O3W O 0.5000 0.4786(4) 0.0000 0.0318(8) Uani 1 2 d S
O17 O 0.26417(15) -0.4676(3) 0.1738(2) 0.0457(8) Uani 1 1 d .
C33 C 0.3651(2) -0.4881(5) 0.1246(3) 0.0392(10) Uani 1 1 d .
H33A H 0.3695 -0.5733 0.1389 0.047 Uiso 1 1 calc R
H33B H 0.3869 -0.4772 0.0824 0.047 Uiso 1 1 calc R
C34 C 0.2973(2) -0.4577(5) 0.1119(3) 0.0441(11) Uani 1 1 d .
H34A H 0.2934 -0.3746 0.0940 0.053 Uiso 1 1 calc R
H34B H 0.2797 -0.5137 0.0777 0.053 Uiso 1 1 calc R
O4W O 0.2897(4) -0.0544(8) 0.6558(4) 0.0535(19) Uani 0.50 1 d P

loop_
_atom_site_aniso_label
_atom_site_aniso_U_11
_atom_site_aniso_U_22
_atom_site_aniso_U_33
_atom_site_aniso_U_23
_atom_site_aniso_U_13
_atom_site_aniso_U_12
Cu3 0.0092(2) 0.0123(2) 0.01244(19) 0.00049(16) 0.00111(14) -0.00042(15)
Cu1 0.00866(19) 0.0164(2) 0.0120(2) -0.00037(16) 0.00087(14) 0.00060(15)
Cu2 0.00905(19) 0.0124(2) 0.0124(2) 0.00081(15) 0.00057(14) -0.00086(15)
O2 0.0129(9) 0.0169(12) 0.0200(11) -0.0033(9) 0.0011(8) 0.0000(8)
O11 0.0115(9) 0.0242(12) 0.0185(10) 0.0057(10) 0.0026(8) 0.0050(9)
O6 0.0122(10) 0.0198(12) 0.0200(11) -0.0049(9) 0.0032(8) -0.0025(8)
O14 0.0128(10) 0.0235(12) 0.0173(11) 0.0034(9) 0.0039(8) 0.0037(9)
O4 0.0129(9) 0.0157(11) 0.0163(10) -0.0045(8) 0.0025(7) -0.0023(8)
O7 0.0125(9) 0.0203(12) 0.0187(11) -0.0019(9) 0.0005(8) -0.0017(8)
O10 0.0143(10) 0.0210(12) 0.0150(10) 0.0018(9) 0.0004(8) 0.0039(8)
O13 0.0155(10) 0.0194(11) 0.0190(11) 0.0014(9) 0.0031(8) 0.0028(9)
O9 0.0187(10) 0.0189(11) 0.0145(10) 0.0022(9) 0.0016(8) 0.0040(9)
C15 0.0116(13) 0.0207(16) 0.0115(13) 0.0026(11) -0.0021(10) -0.0021(12)
O3 0.0165(10) 0.0194(12) 0.0140(10) -0.0034(9) 0.0054(8) -0.0027(9)
O8 0.0176(11) 0.0199(12) 0.0156(11) 0.0017(9) 0.0023(8) 0.0019(9)
O1 0.0112(10) 0.0192(12) 0.0190(11) -0.0015(9) -0.0005(8) -0.0026(8)
C3 0.0132(13) 0.0183(15) 0.0135(14) -0.0066(11) 0.0051(11) -0.0032(11)
C8 0.0105(12) 0.0179(15) 0.0127(13) -0.0013(11) -0.0004(10) 0.0016(11)
C2 0.0106(12) 0.0154(14) 0.0135(13) 0.0010(11) 0.0013(10) 0.0000(11)
C9 0.0112(13) 0.0188(15) 0.0194(15) -0.0036(13) 0.0038(11) -0.0049(11)
C22 0.0131(13) 0.0149(14) 0.0151(13) 0.0012(11) -0.0007(10) -0.0006(11)
O15 0.0194(11) 0.0364(14) 0.0148(11) 0.0000(10) 0.0020(8) 0.0012(10)
N2 0.0097(11) 0.0202(13) 0.0173(13) -0.0041(11) 0.0042(10) -0.0024(10)
C28 0.0114(13) 0.0204(16) 0.0202(15) 0.0028(13) 0.0025(11) 0.0031(11)
O2W 0.0175(11) 0.0204(12) 0.0336(14) -0.0035(10) 0.0087(9) 0.0023(9)
C4 0.0085(12) 0.0189(15) 0.0168(15) -0.0009(12) 0.0043(11) -0.0036(11)
C1 0.0108(13) 0.0159(15) 0.0121(13) 0.0023(11) 0.0018(10) -0.0027(10)
C17 0.0109(12) 0.0166(14) 0.0147(14) -0.0004(11) 0.0009(10) -0.0003(11)
C16 0.0142(13) 0.0167(15) 0.0178(15) 0.0005(12) 0.0003(11) -0.0020(12)
O1W 0.0176(11) 0.0189(12) 0.0320(13) 0.0025(10) 0.0068(9) 0.0059(9)
O5 0.0136(10) 0.0282(13) 0.0218(12) -0.0001(10) 0.0019(8) 0.0015(9)
C21 0.0140(14) 0.0210(17) 0.0210(16) 0.0031(13) 0.0027(12) 0.0012(11)
C20 0.0143(14) 0.0239(17) 0.0186(15) -0.0001(13) 0.0029(11) 0.0033(12)
N1 0.0136(12) 0.0260(15) 0.0208(14) 0.0014(12) 0.0054(10) 0.0044(11)
C6 0.0137(13) 0.0159(14) 0.0107(13) -0.0016(11) 0.0015(10) -0.0018(11)
C14 0.0131(13) 0.0211(16) 0.0135(13) 0.0032(12) 0.0035(10) -0.0041(12)
C13 0.0123(13) 0.0255(17) 0.0148(14) -0.0054(13) 0.0038(11) -0.0045(12)
C23 0.0131(14) 0.0278(18) 0.0197(15) 0.0042(14) 0.0031(11) 0.0038(12)
O12 0.0214(12) 0.0313(15) 0.0393(16) -0.0092(12) 0.0105(11) -0.0009(10)
C7 0.0087(12) 0.0159(14) 0.0158(14) -0.0010(11) 0.0017(10) -0.0017(11)
C5 0.0106(12) 0.0183(15) 0.0169(14) -0.0015(12) 0.0011(11) -0.0022(11)
C27 0.0164(14) 0.0257(17) 0.0196(15) 0.0055(13) 0.0070(12) 0.0052(13)
C19 0.0146(14) 0.0258(17) 0.0177(15) 0.0049(13) 0.0034(12) 0.0010(12)
O20 0.0191(12) 0.0353(17) 0.073(2) 0.0119(16) 0.0161(14) 0.0020(12)
C12 0.0221(15) 0.0323(19) 0.0131(14) -0.0016(13) 0.0029(11) -0.0020(14)
C10 0.0129(14) 0.0284(18) 0.0262(16) -0.0026(14) 0.0002(12) 0.0003(13)
C18 0.0126(13) 0.0200(15) 0.0167(14) -0.0001(12) 0.0008(11) 0.0025(12)
O19 0.0281(14) 0.0448(19) 0.0435(18) -0.0001(15) 0.0004(12) -0.0031(13)
C24 0.0241(17) 0.0279(19) 0.0336(19) -0.0039(16) 0.0098(14) 0.0031(14)
C31 0.112(5) 0.043(3) 0.029(2) 0.012(2) -0.005(3) -0.017(3)
C38 0.056(3) 0.034(2) 0.047(3) 0.004(2) 0.016(2) 0.001(2)
C25 0.0284(18) 0.027(2) 0.0320(19) 0.0011(15) 0.0115(14) 0.0024(15)
C39 0.036(2) 0.034(2) 0.044(3) 0.0041(19) 0.0063(19) -0.0036(18)
C26 0.0239(16) 0.0266(19) 0.0296(18) 0.0115(15) 0.0094(13) 0.0065(14)
C11 0.0237(16) 0.0308(18) 0.0172(15) -0.0015(14) -0.0021(12) 0.0026(14)
C32 0.040(2) 0.036(2) 0.0221(18) 0.0050(16) -0.0028(15) -0.0005(17)
C40 0.0274(19) 0.034(2) 0.050(3) -0.008(2) 0.0001(18) 0.0015(17)
C37 0.032(2) 0.044(3) 0.051(3) 0.011(2) 0.0016(19) -0.0137(19)
C29 0.0237(19) 0.095(4) 0.024(2) 0.002(2) 0.0088(15) 0.002(2)
O18 0.0387(17) 0.0301(16) 0.066(2) -0.0061(16) 0.0032(15) -0.0027(13)
O16 0.124(4) 0.080(3) 0.035(2) 0.005(2) 0.016(2) -0.065(3)
C36 0.055(3) 0.030(2) 0.066(4) -0.015(2) 0.013(3) -0.007(2)
C35 0.059(3) 0.031(2) 0.065(3) -0.013(2) 0.021(3) -0.003(2)
C30 0.071(4) 0.145(7) 0.030(2) -0.003(3) 0.012(2) -0.073(5)
O3W 0.038(2) 0.0246(19) 0.0327(19) 0.000 -0.0039(15) 0.000
O17 0.0369(16) 0.0385(19) 0.062(2) -0.0012(16) 0.0069(15) -0.0045(14)
C33 0.038(2) 0.031(2) 0.049(3) 0.000(2) -0.0015(18) -0.0005(18)
C34 0.034(2) 0.046(3) 0.052(3) 0.002(2) 0.0072(19) 0.0022(19)
O4W 0.058(4) 0.062(5) 0.040(4) 0.006(3) -0.006(3) -0.005(4)

loop_
_atom_type_symbol
_atom_type_description
_atom_type_scat_dispersion_real
_atom_type_scat_dispersion_imag
_atom_type_scat_source
C C 0.0181 0.0091 'International Tables Vol C Tables 4.2.6.8 and 6.1.1.4'
H H 0.0000 0.0000 'International Tables Vol C Tables 4.2.6.8 and 6.1.1.4'
N N 0.0311 0.0180 'International Tables Vol C Tables 4.2.6.8 and 6.1.1.4'
O O 0.0492 0.0322 'International Tables Vol C Tables 4.2.6.8 and 6.1.1.4'
Cu Cu -1.9646 0.5888 'International Tables Vol C Tables 4.2.6.8 and 6.1.1.4'

loop_
_geom_angle_atom_site_label_1
_geom_angle_atom_site_label_2
_geom_angle_atom_site_label_3
_geom_angle
_geom_angle_site_symmetry_1
_geom_angle_site_symmetry_3
O3 Cu3 O9 171.66(10) 2_655 .
O3 Cu3 O6 91.03(10) 2_655 .
O9 Cu3 O6 89.47(10) . .
O3 Cu3 O2 89.54(10) 2_655 3_445
O9 Cu3 O2 87.97(10) . 3_445
O6 Cu3 O2 165.95(10) . 3_445
O3 Cu3 O1W 90.00(10) 2_655 .
O9 Cu3 O1W 98.10(10) . .
O6 Cu3 O1W 100.62(10) . .
O2 Cu3 O1W 93.41(10) 3_445 .
O3 Cu3 Cu2 82.22(7) 2_655 .
O9 Cu3 Cu2 89.61(7) . .
O6 Cu3 Cu2 81.74(7) . .
O2 Cu3 Cu2 84.44(7) 3_445 .
O1W Cu3 Cu2 171.93(8) . .
O11 Cu1 O13 172.38(10) 3_455 .
O11 Cu1 O14 87.60(10) 3_455 2_556
O13 Cu1 O14 90.43(10) . 2_556
O11 Cu1 O10 92.21(10) 3_455 4_556
O13 Cu1 O10 88.03(10) . 4_556
O14 Cu1 O10 166.76(10) 2_556 4_556
O11 Cu1 O15 93.68(10) 3_455 .
O13 Cu1 O15 93.89(10) . .
O14 Cu1 O15 98.72(10) 2_556 .
O10 Cu1 O15 94.50(10) 4_556 .
O11 Cu1 Cu1 86.88(7) 3_455 2_556
O13 Cu1 Cu1 85.60(7) . 2_556
O14 Cu1 Cu1 84.02(7) 2_556 2_556
O10 Cu1 Cu1 82.75(7) 4_556 2_556
O15 Cu1 Cu1 177.22(7) . 2_556
O7 Cu2 O4 87.27(10) . 2_655
O7 Cu2 O1 169.88(10) . 3_445
O4 Cu2 O1 88.91(10) 2_655 3_445
O7 Cu2 O8 89.60(10) . .
O4 Cu2 O8 164.59(10) 2_655 .
O1 Cu2 O8 91.62(10) 3_445 .
O7 Cu2 O2W 100.43(10) . .
O4 Cu2 O2W 102.17(10) 2_655 .
O1 Cu2 O2W 89.54(10) 3_445 .
O8 Cu2 O2W 93.23(10) . .
O7 Cu2 Cu3 86.99(7) . .
O4 Cu2 Cu3 85.92(7) 2_655 .
O1 Cu2 Cu3 83.39(7) 3_445 .
O8 Cu2 Cu3 78.85(7) . .
O2W Cu2 Cu3 169.18(7) . .
C1 O2 Cu3 121.5(2) . 3
C22 O11 Cu1 118.9(2) . 3_545
C14 O6 Cu3 124.2(2) . .
C28 O14 Cu1 121.5(2) . 2_556
C8 O4 Cu2 120.1(2) . 2_655
C14 O7 Cu2 119.9(2) . .
C22 O10 Cu1 123.7(2) . 4_546
C28 O13 Cu1 120.4(2) . .
C15 O9 Cu3 117.0(2) . .
O9 C15 O8 126.7(3) . .
O9 C15 C16 117.0(3) . .
O8 C15 C16 116.2(3) . .
C8 O3 Cu3 124.4(2) . 2_655
C15 O8 Cu2 127.6(2) . .
C1 O1 Cu2 123.2(2) . 3
C2 C3 C4 119.6(3) . .
C2 C3 H3A 120.2 . .
C4 C3 H3A 120.2 . .
O4 C8 O3 126.3(3) . .
O4 C8 C6 116.8(3) . .
O3 C8 C6 116.9(3) . .
C7 C2 C3 119.9(3) . .
C7 C2 C1 121.3(3) . .
C3 C2 C1 118.8(3) . .
O5 C9 N2 122.0(3) . .
O5 C9 C4 121.3(3) . .
N2 C9 C4 116.7(3) . .
O10 C22 O11 126.0(3) . .
O10 C22 C18 117.6(3) . .
O11 C22 C18 116.4(3) . .
C29 O15 C32 110.3(3) . .
C29 O15 Cu1 117.5(2) . .
C32 O15 Cu1 121.7(2) . .
C9 N2 C13 120.8(3) . .
C9 N2 C10 125.6(3) . .
C13 N2 C10 112.5(3) . .
O13 C28 O14 127.1(3) . .
O13 C28 C27 118.3(3) . .
O14 C28 C27 114.6(3) . .
C5 C4 C3 120.2(3) . .
C5 C4 C9 120.8(3) . .
C3 C4 C9 119.0(3) . .
O1 C1 O2 126.2(3) . .
O1 C1 C2 117.6(3) . .
O2 C1 C2 116.2(3) . .
C16 C17 C18 119.6(3) . .
C16 C17 H17A 120.2 . .
C18 C17 H17A 120.2 . .
C17 C16 C21 119.9(3) . .
C17 C16 C15 119.3(3) . .
C21 C16 C15 120.8(3) . .
C20 C21 C16 120.3(3) . .
C20 C21 H21A 119.9 . .
C16 C21 H21A 119.9 . .
C19 C20 C21 119.9(3) . .
C19 C20 C23 118.9(3) . .
C21 C20 C23 121.2(3) . .
C23 N1 C27 120.2(3) . .
C23 N1 C24 126.2(3) . .
C27 N1 C24 112.9(3) . .
C5 C6 C7 119.9(3) . .
C5 C6 C8 120.2(3) . .
C7 C6 C8 119.9(3) . .
O7 C14 O6 127.1(3) . .
O7 C14 C13 117.5(3) . .
O6 C14 C13 115.3(3) . .
N2 C13 C14 112.4(3) . .
N2 C13 C12 103.0(3) . .
C14 C13 C12 109.4(3) . .
N2 C13 H13A 110.6 . .
C14 C13 H13A 110.6 . .
C12 C13 H13A 110.6 . .
O12 C23 N1 121.9(3) . .
O12 C23 C20 121.2(3) . .
N1 C23 C20 116.9(3) . .
C2 C7 C6 119.7(3) . .
C2 C7 H7A 120.2 . .
C6 C7 H7A 120.2 . .
C4 C5 C6 120.6(3) . .
C4 C5 H5A 119.7 . .
C6 C5 H5A 119.7 . .
N1 C27 C28 111.6(3) . .
N1 C27 C26 103.1(3) . .
C28 C27 C26 110.0(3) . .
N1 C27 H27A 110.6 . .
C28 C27 H27A 110.6 . .
C26 C27 H27A 110.6 . .
C20 C19 C18 119.9(3) . .
C20 C19 H19A 120.1 . .
C18 C19 H19A 120.1 . .
C39 O20 C38 113.5(4) . .
C11 C12 C13 104.4(3) . .
C11 C12 H12A 110.9 . .
C13 C12 H12A 110.9 . .
C11 C12 H12B 110.9 . .
C13 C12 H12B 110.9 . .
H12A C12 H12B 108.9 . .
N2 C10 C11 102.5(3) . .
N2 C10 H10A 111.3 . .
C11 C10 H10A 111.3 . .
N2 C10 H10B 111.3 . .
C11 C10 H10B 111.3 . .
H10A C10 H10B 109.2 . .
C17 C18 C19 120.3(3) . .
C17 C18 C22 120.3(3) . .
C19 C18 C22 119.4(3) . .
C40 O19 C37 108.5(3) . .
N1 C24 C25 102.9(3) . .
N1 C24 H24A 111.2 . .
C25 C24 H24A 111.2 . .
N1 C24 H24B 111.2 . .
C25 C24 H24B 111.2 . .
H24A C24 H24B 109.1 . .
O16 C31 C32 107.8(5) . .
O16 C31 H31A 110.1 . .
C32 C31 H31A 110.1 . .
O16 C31 H31B 110.1 . .
C32 C31 H31B 110.1 . .
H31A C31 H31B 108.5 . .
O20 C38 C37 110.5(4) . .
O20 C38 H38A 109.6 . .
C37 C38 H38A 109.6 . .
O20 C38 H38B 109.6 . .
C37 C38 H38B 109.6 . .
H38A C38 H38B 108.1 . .
C26 C25 C24 104.2(3) . .
C26 C25 H25A 110.9 . .
C24 C25 H25A 110.9 . .
C26 C25 H25B 110.9 . .
C24 C25 H25B 110.9 . .
H25A C25 H25B 108.9 . .
O20 C39 C40 111.2(4) . .
O20 C39 H39A 109.4 . .
C40 C39 H39A 109.4 . .
O20 C39 H39B 109.4 . .
C40 C39 H39B 109.4 . .
H39A C39 H39B 108.0 . .
C25 C26 C27 104.3(3) . .
C25 C26 H26A 110.9 . .
C27 C26 H26A 110.9 . .
C25 C26 H26B 110.9 . .
C27 C26 H26B 110.9 . .
H26A C26 H26B 108.9 . .
C10 C11 C12 102.3(3) . .
C10 C11 H11A 111.3 . .
C12 C11 H11A 111.3 . .
C10 C11 H11B 111.3 . .
C12 C11 H11B 111.3 . .
H11A C11 H11B 109.2 . .
O15 C32 C31 111.2(4) . .
O15 C32 H32A 109.4 . .
C31 C32 H32A 109.4 . .
O15 C32 H32B 109.4 . .
C31 C32 H32B 109.4 . .
H32A C32 H32B 108.0 . .
O19 C40 C39 110.5(4) . .
O19 C40 H40A 109.6 . .
C39 C40 H40A 109.6 . .
O19 C40 H40B 109.6 . .
C39 C40 H40B 109.6 . .
H40A C40 H40B 108.1 . .
O19 C37 C38 110.3(4) . .
O19 C37 H37A 109.6 . .
C38 C37 H37A 109.6 . .
O19 C37 H37B 109.6 . .
C38 C37 H37B 109.6 . .
H37A C37 H37B 108.1 . .
O15 C29 C30 112.1(5) . .
O15 C29 H29A 109.2 . .
C30 C29 H29A 109.2 . .
O15 C29 H29B 109.2 . .
C30 C29 H29B 109.2 . .
H29A C29 H29B 107.9 . .
C33 O18 C36 110.7(4) . .
C30 O16 C31 109.4(4) . .
O18 C36 C35 108.8(5) . .
O18 C36 H36A 109.9 . .
C35 C36 H36A 109.9 . .
O18 C36 H36B 109.9 . .
C35 C36 H36B 109.9 . .
H36A C36 H36B 108.3 . .
O17 C35 C36 110.8(4) . .
O17 C35 H35A 109.5 . .
C36 C35 H35A 109.5 . .
O17 C35 H35B 109.5 . .
C36 C35 H35B 109.5 . .
H35A C35 H35B 108.1 . .
O16 C30 C29 110.9(5) . .
O16 C30 H30A 109.5 . .
C29 C30 H30A 109.5 . .
O16 C30 H30B 109.5 . .
C29 C30 H30B 109.5 . .
H30A C30 H30B 108.0 . .
C35 O17 C34 110.5(4) . .
O18 C33 C34 109.7(4) . .
O18 C33 H33A 109.7 . .
C34 C33 H33A 109.7 . .
O18 C33 H33B 109.7 . .
C34 C33 H33B 109.7 . .
H33A C33 H33B 108.2 . .
O17 C34 C33 111.3(4) . .
O17 C34 H34A 109.4 . .
C33 C34 H34A 109.4 . .
O17 C34 H34B 109.4 . .
C33 C34 H34B 109.4 . .
H34A C34 H34B 108.0 . .

loop_
_geom_bond_atom_site_label_1
_geom_bond_atom_site_label_2
_geom_bond_distance
_geom_bond_site_symmetry_2
Cu3 O3 1.954(2) 2_655
Cu3 O9 1.959(2) .
Cu3 O6 1.973(2) .
Cu3 O2 1.976(2) 3_445
Cu3 O1W 2.179(2) .
Cu3 Cu2 2.6498(6) .
Cu1 O11 1.952(2) 3_455
Cu1 O13 1.950(2) .
Cu1 O14 1.964(2) 2_556
Cu1 O10 1.968(2) 4_556
Cu1 O15 2.191(2) .
Cu1 Cu1 2.5939(9) 2_556
Cu2 O7 1.946(2) .
Cu2 O4 1.956(2) 2_655
Cu2 O1 1.970(2) 3_445
Cu2 O8 2.001(2) .
Cu2 O2W 2.119(2) .
O2 C1 1.265(4) .
O2 Cu3 1.976(2) 3
O11 C22 1.271(4) .
O11 Cu1 1.952(2) 3_545
O6 C14 1.276(4) .
O14 C28 1.267(4) .
O14 Cu1 1.964(2) 2_556
O4 C8 1.262(4) .
O4 Cu2 1.956(2) 2_655
O7 C14 1.255(4) .
O10 C22 1.260(4) .
O10 Cu1 1.968(2) 4_546
O13 C28 1.256(4) .
O9 C15 1.261(4) .
C15 O8 1.259(4) .
C15 C16 1.501(4) .
O3 C8 1.270(4) .
O3 Cu3 1.954(2) 2_655
O1 C1 1.256(4) .
O1 Cu2 1.970(2) 3
C3 C2 1.401(4) .
C3 C4 1.401(4) .
C3 H3A 0.9300 .
C8 C6 1.497(4) .
C2 C7 1.395(4) .
C2 C1 1.493(4) .
C9 O5 1.240(4) .
C9 N2 1.342(4) .
C9 C4 1.498(4) .
C22 C18 1.493(4) .
O15 C29 1.423(5) .
O15 C32 1.438(5) .
N2 C13 1.462(4) .
N2 C10 1.481(4) .
C28 C27 1.526(5) .
C4 C5 1.379(5) .
C17 C16 1.395(4) .
C17 C18 1.392(5) .
C17 H17A 0.9300 .
C16 C21 1.396(4) .
C21 C20 1.398(5) .
C21 H21A 0.9300 .
C20 C19 1.382(5) .
C20 C23 1.507(4) .
N1 C23 1.331(5) .
N1 C27 1.462(4) .
N1 C24 1.482(5) .
C6 C5 1.388(4) .
C6 C7 1.405(4) .
C14 C13 1.529(4) .
C13 C12 1.539(5) .
C13 H13A 0.9800 .
C23 O12 1.234(5) .
C7 H7A 0.9300 .
C5 H5A 0.9300 .
C27 C26 1.544(5) .
C27 H27A 0.9800 .
C19 C18 1.405(4) .
C19 H19A 0.9300 .
O20 C39 1.404(6) .
O20 C38 1.421(6) .
C12 C11 1.533(5) .
C12 H12A 0.9700 .
C12 H12B 0.9700 .
C10 C11 1.524(5) .
C10 H10A 0.9700 .
C10 H10B 0.9700 .
O19 C40 1.414(6) .
O19 C37 1.458(6) .
C24 C25 1.530(5) .
C24 H24A 0.9700 .
C24 H24B 0.9700 .
C31 O16 1.456(9) .
C31 C32 1.500(7) .
C31 H31A 0.9700 .
C31 H31B 0.9700 .
C38 C37 1.511(7) .
C38 H38A 0.9700 .
C38 H38B 0.9700 .
C25 C26 1.519(5) .
C25 H25A 0.9700 .
C25 H25B 0.9700 .
C39 C40 1.500(6) .
C39 H39A 0.9700 .
C39 H39B 0.9700 .
C26 H26A 0.9700 .
C26 H26B 0.9700 .
C11 H11A 0.9700 .
C11 H11B 0.9700 .
C32 H32A 0.9700 .
C32 H32B 0.9700 .
C40 H40A 0.9700 .
C40 H40B 0.9700 .
C37 H37A 0.9700 .
C37 H37B 0.9700 .
C29 C30 1.481(11) .
C29 H29A 0.9700 .
C29 H29B 0.9700 .
O18 C33 1.434(6) .
O18 C36 1.453(7) .
O16 C30 1.416(9) .
C36 C35 1.539(8) .
C36 H36A 0.9700 .
C36 H36B 0.9700 .
C35 O17 1.407(7) .
C35 H35A 0.9700 .
C35 H35B 0.9700 .
C30 H30A 0.9700 .
C30 H30B 0.9700 .
O17 C34 1.430(6) .
C33 C34 1.524(6) .
C33 H33A 0.9700 .
C33 H33B 0.9700 .
C34 H34A 0.9700 .
C34 H34B 0.9700 .
